data_4317236
loop_
_publ_author_name
'Johanna Heine'
'Stefanie Dehnen'

_publ_section_title
;
 Aqueous Telluridoindate Chemistry: Water-Soluble Salts of Monomeric,
 Dimeric, and Trimeric In/Te Anions [InTe4]5-, [In2Te6]6-, and
 [In3Te10]11-
;
_journal_name_full 'Inorganic Chemistry'
_journal_page_first 11216
_journal_page_last 11222
_journal_paper_doi 10.1021/ic101881j
_journal_volume 49
_journal_year 2010
_chemical_formula_moiety 'In3 Te10, Te0.04, 2(H2O), 11(K), 2(K0.04)'
_chemical_formula_sum 'H4 In3 K11.08 O2 Te10.04'
_chemical_formula_weight 2095.17
_space_group_IT_number 204
_symmetry_cell_setting cubic
_symmetry_space_group_name_Hall '-I 2 2 3'
_symmetry_space_group_name_H-M 'I m -3'
_atom_sites_solution_primary direct
_atom_sites_solution_secondary difmap
_audit_creation_method SHELXL-97
_cell_angle_alpha 90.00
_cell_angle_beta 90.00
_cell_angle_gamma 90.00
_cell_formula_units_Z 12
_cell_length_a 22.960(2)
_cell_length_b 22.960(2)
_cell_length_c 22.960(2)
_cell_measurement_reflns_used 1699
_cell_measurement_temperature 100(2)
_cell_measurement_theta_max 52.42
_cell_measurement_theta_min 4.35
_cell_volume 12103.6(18)
_diffrn_ambient_temperature 100(2)
_diffrn_measured_fraction_theta_full 0.989
_diffrn_measured_fraction_theta_max 0.989
_diffrn_measurement_device_type 'Stoe IPDS 2'
_diffrn_measurement_method \w-scan
_diffrn_radiation_monochromator graphite
_diffrn_radiation_source 'fine-focus sealed tube'
_diffrn_radiation_type MoK\a
_diffrn_radiation_wavelength 0.71073
_diffrn_reflns_av_R_equivalents 0.1287
_diffrn_reflns_av_sigmaI/netI 0.2381
_diffrn_reflns_limit_h_max 24
_diffrn_reflns_limit_h_min -28
_diffrn_reflns_limit_k_max 27
_diffrn_reflns_limit_k_min -23
_diffrn_reflns_limit_l_max 23
_diffrn_reflns_limit_l_min -5
_diffrn_reflns_number 6637
_diffrn_reflns_theta_full 25.96
_diffrn_reflns_theta_max 25.96
_diffrn_reflns_theta_min 2.17
_exptl_absorpt_coefficient_mu 9.963
_exptl_absorpt_correction_T_max 0.43131
_exptl_absorpt_correction_T_min 0.23174
_exptl_absorpt_correction_type gaussian
_exptl_absorpt_process_details 'A.L.Spek (2003) J. Appl. Cryst. 36, 7-13'
_exptl_crystal_colour black
_exptl_crystal_density_diffrn 3.449
_exptl_crystal_density_method 'not measured'
_exptl_crystal_description cube
_exptl_crystal_F_000 10797
_exptl_crystal_size_max 0.120
_exptl_crystal_size_mid 0.120
_exptl_crystal_size_min 0.06
_refine_diff_density_max 10.054
_refine_diff_density_min -4.845
_refine_diff_density_rms 0.530
_refine_ls_extinction_method none
_refine_ls_goodness_of_fit_ref 0.818
_refine_ls_hydrogen_treatment undef
_refine_ls_matrix_type full
_refine_ls_number_parameters 74
_refine_ls_number_reflns 2120
_refine_ls_number_restraints 0
_refine_ls_restrained_S_all 0.818
_refine_ls_R_factor_all 0.1459
_refine_ls_R_factor_gt 0.0709
_refine_ls_shift/su_max 0.000
_refine_ls_shift/su_mean 0.000
_refine_ls_structure_factor_coef Fsqd
_refine_ls_weighting_details 'calc w=1/[\s^2^(Fo^2^)+(0.0600P)^2^+0.0000P] where P=(Fo^2^+2Fc^2^)/3'
_refine_ls_weighting_scheme calc
_refine_ls_wR_factor_gt 0.1562
_refine_ls_wR_factor_ref 0.1702
_reflns_number_gt 867
_reflns_number_total 2120
_reflns_threshold_expression >2\s(I)
_cod_data_source_file ic101881j_si_006.cif
_cod_data_source_block compound5
_cod_original_cell_volume 12104(2)
_cod_database_code 4317236

loop_
_symmetry_equiv_pos_as_xyz
'x, y, z'
'-x, -y, z'
'x, -y, -z'
'-x, y, -z'
'y, z, x'
'-y, -z, x'
'y, -z, -x'
'-y, z, -x'
'z, x, y'
'-z, x, -y'
'-z, -x, y'
'z, -x, -y'
'x+1/2, y+1/2, z+1/2'
'-x+1/2, -y+1/2, z+1/2'
'x+1/2, -y+1/2, -z+1/2'
'-x+1/2, y+1/2, -z+1/2'
'y+1/2, z+1/2, x+1/2'
'-y+1/2, -z+1/2, x+1/2'
'y+1/2, -z+1/2, -x+1/2'
'-y+1/2, z+1/2, -x+1/2'
'z+1/2, x+1/2, y+1/2'
'-z+1/2, x+1/2, -y+1/2'
'-z+1/2, -x+1/2, y+1/2'
'z+1/2, -x+1/2, -y+1/2'
'-x, -y, -z'
'x, y, -z'
'-x, y, z'
'x, -y, z'
'-y, -z, -x'
'y, z, -x'
'-y, z, x'
'y, -z, x'
'-z, -x, -y'
'z, -x, y'
'z, x, -y'
'-z, x, y'
'-x+1/2, -y+1/2, -z+1/2'
'x+1/2, y+1/2, -z+1/2'
'-x+1/2, y+1/2, z+1/2'
'x+1/2, -y+1/2, z+1/2'
'-y+1/2, -z+1/2, -x+1/2'
'y+1/2, z+1/2, -x+1/2'
'-y+1/2, z+1/2, x+1/2'
'y+1/2, -z+1/2, x+1/2'
'-z+1/2, -x+1/2, -y+1/2'
'z+1/2, -x+1/2, y+1/2'
'z+1/2, x+1/2, -y+1/2'
'-z+1/2, x+1/2, y+1/2'

loop_
_atom_site_label
_atom_site_type_symbol
_atom_site_fract_x
_atom_site_fract_y
_atom_site_fract_z
_atom_site_U_iso_or_equiv
_atom_site_adp_type
_atom_site_occupancy
_atom_site_symmetry_multiplicity
_atom_site_calc_flag
_atom_site_refinement_flags
_atom_site_disorder_assembly
_atom_site_disorder_group
In1 In 0.5000 0.21158(12) 0.29141(12) 0.0150(6) Uani 1 2 d S . .
In2 In 0.5000 0.1613(3) 0.5000 0.0504(15) Uani 1 4 d S . .
Te1 Te 0.40119(7) 0.25745(7) 0.24077(7) 0.0163(4) Uani 1 1 d . . .
Te2 Te 0.40058(11) 0.09615(12) 0.5000 0.0259(6) Uani 1 2 d S . .
Te3 Te 0.5000 0.09129(12) 0.29281(14) 0.0250(6) Uani 1 2 d S . .
Te4 Te 0.5000 0.24802(14) 0.40999(11) 0.0287(7) Uani 1 2 d S . .
Te99 Te 0.5000 0.5000 0.5000 0.003(4) Uani 0.25 24 d SP . .
K99 K 0.5000 0.5000 0.5000 0.003(4) Uani 0.50 24 d SP . .
K1 K 0.5000 0.2472(4) 0.1169(3) 0.0186(18) Uani 1 2 d S . .
K2 K 0.2500 0.2500 0.2500 0.015(3) Uani 1 6 d S . .
K3 K 0.5000 0.3743(4) 0.2530(5) 0.029(2) Uani 1 2 d S . .
K4 K 0.3612(3) 0.1471(3) 0.1365(3) 0.0292(14) Uani 1 1 d . . .
K5 K 0.3554(4) 0.3554(4) 0.3554(4) 0.046(4) Uani 1 3 d S . .
K6 K 0.5000 0.0000 0.4178(6) 0.047(5) Uani 1 4 d S . .
O1 O 0.5000 0.1306(10) 0.1427(10) 0.013(5) Uiso 1 2 d S . .

loop_
_atom_site_aniso_label
_atom_site_aniso_U_11
_atom_site_aniso_U_22
_atom_site_aniso_U_33
_atom_site_aniso_U_23
_atom_site_aniso_U_13
_atom_site_aniso_U_12
In1 0.0114(14) 0.0182(15) 0.0154(14) 0.0046(11) 0.000 0.000
In2 0.044(3) 0.059(4) 0.049(4) 0.000 0.000 0.000
Te1 0.0114(8) 0.0180(10) 0.0195(9) 0.0037(7) 0.0006(7) 0.0013(7)
Te2 0.0118(13) 0.0184(14) 0.0475(18) 0.000 0.000 0.0013(11)
Te3 0.0119(13) 0.0156(14) 0.0476(19) 0.0077(13) 0.000 0.000
Te4 0.0300(16) 0.0458(19) 0.0102(14) 0.0009(13) 0.000 0.000
Te99 0.003(4) 0.003(4) 0.003(4) 0.000 0.000 0.000
K99 0.003(4) 0.003(4) 0.003(4) 0.000 0.000 0.000
K1 0.017(4) 0.022(5) 0.017(4) 0.009(4) 0.000 0.000
K2 0.015(3) 0.015(3) 0.015(3) 0.002(3) 0.002(3) 0.002(3)
K3 0.015(4) 0.021(5) 0.050(6) 0.001(4) 0.000 0.000
K4 0.032(4) 0.023(4) 0.033(4) 0.005(3) 0.006(3) -0.006(3)
K5 0.046(4) 0.046(4) 0.046(4) -0.004(4) -0.004(4) -0.004(4)
K6 0.015(7) 0.115(15) 0.012(7) 0.000 0.000 0.000

loop_
_atom_type_symbol
_atom_type_description
_atom_type_scat_dispersion_real
_atom_type_scat_dispersion_imag
_atom_type_scat_source
H H 0.0000 0.0000 'International Tables Vol C Tables 4.2.6.8 and 6.1.1.4'
In In -0.7276 1.3100 'International Tables Vol C Tables 4.2.6.8 and 6.1.1.4'
K K 0.2009 0.2494 'International Tables Vol C Tables 4.2.6.8 and 6.1.1.4'
O O 0.0106 0.0060 'International Tables Vol C Tables 4.2.6.8 and 6.1.1.4'
Te Te -0.5308 1.6751 'International Tables Vol C Tables 4.2.6.8 and 6.1.1.4'

loop_
_geom_angle_atom_site_label_1
_geom_angle_atom_site_label_2
_geom_angle_atom_site_label_3
_geom_angle
_geom_angle_site_symmetry_1
_geom_angle_site_symmetry_3
_geom_angle_publ_flag
Te1 In1 Te1 110.67(11) . 27_655 ?
Te1 In1 Te3 112.75(8) . . ?
Te1 In1 Te3 112.75(8) 27_655 . ?
Te1 In1 Te4 106.91(8) . . ?
Te1 In1 Te4 106.91(8) 27_655 . ?
Te3 In1 Te4 106.41(12) . . ?
Te1 In1 K4 69.42(10) . 45 ?
Te1 In1 K4 175.63(15) 27_655 45 ?
Te3 In1 K4 63.79(10) . 45 ?
Te4 In1 K4 77.01(12) . 45 ?
Te1 In1 K4 175.63(15) . 24 ?
Te1 In1 K4 69.42(10) 27_655 24 ?
Te3 In1 K4 63.79(10) . 24 ?
Te4 In1 K4 77.01(12) . 24 ?
K4 In1 K4 110.1(2) 45 24 ?
Te1 In1 K3 62.07(8) . . ?
Te1 In1 K3 62.07(8) 27_655 . ?
Te3 In1 K3 167.4(2) . . ?
Te4 In1 K3 86.19(18) . . ?
K4 In1 K3 120.70(11) 45 . ?
K4 In1 K3 120.70(11) 24 . ?
Te1 In1 K1 60.70(7) . . ?
Te1 In1 K1 60.70(7) 27_655 . ?
Te3 In1 K1 102.20(16) . . ?
Te4 In1 K1 151.38(16) . . ?
K4 In1 K1 116.71(12) 45 . ?
K4 In1 K1 116.71(12) 24 . ?
K3 In1 K1 65.2(2) . . ?
Te2 In2 Te2 113.6(2) . 27_655 ?
Te2 In2 Te4 112.35(5) . 26_556 ?
Te2 In2 Te4 112.35(5) 27_655 26_556 ?
Te2 In2 Te4 112.35(5) . . ?
Te2 In2 Te4 112.35(5) 27_655 . ?
Te4 In2 Te4 92.1(2) 26_556 . ?
Te2 In2 K3 177.1(3) . 31_655 ?
Te2 In2 K3 69.37(17) 27_655 31_655 ?
Te4 In2 K3 65.84(14) 26_556 31_655 ?
Te4 In2 K3 65.84(14) . 31_655 ?
Te2 In2 K3 69.37(17) . 5 ?
Te2 In2 K3 177.1(3) 27_655 5 ?
Te4 In2 K3 65.84(14) 26_556 5 ?
Te4 In2 K3 65.84(14) . 5 ?
K3 In2 K3 107.7(4) 31_655 5 ?
Te2 In2 K6 60.78(12) . . ?
Te2 In2 K6 60.78(12) 27_655 . ?
Te4 In2 K6 160.9(2) 26_556 . ?
Te4 In2 K6 106.94(18) . . ?
K3 In2 K6 121.70(16) 31_655 . ?
K3 In2 K6 121.70(16) 5 . ?
Te2 In2 K6 60.78(12) . 25_656 ?
Te2 In2 K6 60.78(12) 27_655 25_656 ?
Te4 In2 K6 106.94(18) 26_556 25_656 ?
Te4 In2 K6 160.9(2) . 25_656 ?
K3 In2 K6 121.70(16) 31_655 25_656 ?
K3 In2 K6 121.70(16) 5 25_656 ?
K6 In2 K6 54.0(3) . 25_656 ?
In1 Te1 K2 140.85(7) . . ?
In1 Te1 K3 74.20(13) . . ?
K2 Te1 K3 132.38(11) . . ?
In1 Te1 K4 142.71(13) . 41 ?
K2 Te1 K4 76.29(11) . 41 ?
K3 Te1 K4 74.45(18) . 41 ?
In1 Te1 K4 102.77(14) . . ?
K2 Te1 K4 75.65(11) . . ?
K3 Te1 K4 138.8(2) . . ?
K4 Te1 K4 87.97(12) 41 . ?
In1 Te1 K5 99.75(16) . . ?
K2 Te1 K5 72.36(18) . . ?
K3 Te1 K5 69.8(2) . . ?
K4 Te1 K5 87.87(13) 41 . ?
K4 Te1 K5 147.8(2) . . ?
In1 Te1 K1 78.01(11) . . ?
K2 Te1 K1 131.66(9) . . ?
K3 Te1 K1 73.20(19) . . ?
K4 Te1 K1 74.01(16) 41 . ?
K4 Te1 K1 66.10(15) . . ?
K5 Te1 K1 142.03(19) . . ?
In1 Te1 K4 68.43(11) . 45 ?
K2 Te1 K4 72.56(10) . 45 ?
K3 Te1 K4 129.1(2) . 45 ?
K4 Te1 K4 148.84(18) 41 45 ?
K4 Te1 K4 83.66(13) . 45 ?
K5 Te1 K4 83.58(12) . 45 ?
K1 Te1 K4 128.04(16) . 45 ?
In2 Te2 K1 139.07(19) . 5 ?
In2 Te2 K4 92.78(14) . 23 ?
K1 Te2 K4 74.38(12) 5 23 ?
In2 Te2 K4 92.78(14) . 45 ?
K1 Te2 K4 74.38(12) 5 45 ?
K4 Te2 K4 138.0(2) 23 45 ?
In2 Te2 K3 66.27(19) . 5 ?
K1 Te2 K3 72.8(2) 5 5 ?
K4 Te2 K3 72.21(12) 23 5 ?
K4 Te2 K3 72.21(12) 45 5 ?
In2 Te2 K6 79.08(11) . 25_656 ?
K1 Te2 K6 133.83(15) 5 25_656 ?
K4 Te2 K6 80.2(2) 23 25_656 ?
K4 Te2 K6 141.6(2) 45 25_656 ?
K3 Te2 K6 133.74(15) 5 25_656 ?
In2 Te2 K6 79.08(11) . . ?
K1 Te2 K6 133.83(15) 5 . ?
K4 Te2 K6 141.6(2) 23 . ?
K4 Te2 K6 80.2(2) 45 . ?
K3 Te2 K6 133.74(15) 5 . ?
K6 Te2 K6 61.4(4) 25_656 . ?
In1 Te3 K1 126.24(9) . 45 ?
In1 Te3 K1 126.24(9) . 47_545 ?
K1 Te3 K1 99.10(19) 45 47_545 ?
In1 Te3 K6 126.81(17) . . ?
K1 Te3 K6 81.94(15) 45 . ?
K1 Te3 K6 81.94(15) 47_545 . ?
In1 Te3 K4 72.61(13) . 24 ?
K1 Te3 K4 160.72(16) 45 24 ?
K1 Te3 K4 67.46(15) 47_545 24 ?
K6 Te3 K4 82.46(13) . 24 ?
In1 Te3 K4 72.61(13) . 45 ?
K1 Te3 K4 67.46(15) 45 45 ?
K1 Te3 K4 160.72(16) 47_545 45 ?
K6 Te3 K4 82.46(13) . 45 ?
K4 Te3 K4 121.4(2) 24 45 ?
In1 Te4 In2 118.98(15) . . ?
In1 Te4 K3 124.47(11) . 31_655 ?
In2 Te4 K3 66.64(15) . 31_655 ?
In1 Te4 K3 124.47(11) . 5 ?
In2 Te4 K3 66.64(15) . 5 ?
K3 Te4 K3 108.68(18) 31_655 5 ?
O1 K1 Te3 84.9(4) . 41 ?
O1 K1 Te3 84.9(4) . 19 ?
Te3 K1 Te3 72.91(17) 41 19 ?
O1 K1 Te2 175.2(6) . 9 ?
Te3 K1 Te2 98.97(17) 41 9 ?
Te3 K1 Te2 98.97(17) 19 9 ?
O1 K1 Te1 83.9(4) . 27_655 ?
Te3 K1 Te1 168.6(3) 41 27_655 ?
Te3 K1 Te1 103.92(5) 19 27_655 ?
Te2 K1 Te1 92.33(18) 9 27_655 ?
O1 K1 Te1 83.9(4) . . ?
Te3 K1 Te1 103.92(5) 41 . ?
Te3 K1 Te1 168.6(3) 19 . ?
Te2 K1 Te1 92.33(18) 9 . ?
Te1 K1 Te1 76.97(16) 27_655 . ?
O1 K1 K4 53.70(14) . . ?
Te3 K1 K4 57.06(13) 41 . ?
Te3 K1 K4 114.4(2) 19 . ?
Te2 K1 K4 126.24(14) 9 . ?
Te1 K1 K4 116.8(2) 27_655 . ?
Te1 K1 K4 56.46(12) . . ?
O1 K1 K4 53.70(14) . 27_655 ?
Te3 K1 K4 114.4(2) 41 27_655 ?
Te3 K1 K4 57.06(13) 19 27_655 ?
Te2 K1 K4 126.24(14) 9 27_655 ?
Te1 K1 K4 56.46(12) 27_655 27_655 ?
Te1 K1 K4 116.8(2) . 27_655 ?
K4 K1 K4 107.4(3) . 27_655 ?
O1 K1 In1 66.0(5) . . ?
Te3 K1 In1 133.91(15) 41 . ?
Te3 K1 In1 133.91(15) 19 . ?
Te2 K1 In1 109.2(2) 9 . ?
Te1 K1 In1 41.29(8) 27_655 . ?
Te1 K1 In1 41.29(8) . . ?
K4 K1 In1 76.85(16) . . ?
K4 K1 In1 76.85(16) 27_655 . ?
O1 K1 K3 120.6(6) . . ?
Te3 K1 K3 137.21(16) 41 . ?
Te3 K1 K3 137.21(16) 19 . ?
Te2 K1 K3 54.66(19) 9 . ?
Te1 K1 K3 52.11(14) 27_655 . ?
Te1 K1 K3 52.11(14) . . ?
K4 K1 K3 108.29(18) . . ?
K4 K1 K3 108.29(18) 27_655 . ?
In1 K1 K3 54.58(17) . . ?
O1 K1 K4 125.2(2) . 19 ?
Te3 K1 K4 135.4(2) 41 19 ?
Te3 K1 K4 77.62(12) 19 19 ?
Te2 K1 K4 53.48(13) 9 19 ?
Te1 K1 K4 52.05(11) 27_655 19 ?
Te1 K1 K4 110.8(2) . 19 ?
K4 K1 K4 166.6(2) . 19 ?
K4 K1 K4 73.57(16) 27_655 19 ?
In1 K1 K4 90.56(16) . 19 ?
K3 K1 K4 59.66(16) . 19 ?
O1 K1 K4 125.2(2) . 41 ?
Te3 K1 K4 77.62(12) 41 41 ?
Te3 K1 K4 135.4(2) 19 41 ?
Te2 K1 K4 53.48(13) 9 41 ?
Te1 K1 K4 110.8(2) 27_655 41 ?
Te1 K1 K4 52.05(11) . 41 ?
K4 K1 K4 73.57(16) . 41 ?
K4 K1 K4 166.6(2) 27_655 41 ?
In1 K1 K4 90.56(16) . 41 ?
K3 K1 K4 59.66(16) . 41 ?
K4 K1 K4 102.4(3) 19 41 ?
Te1 K2 Te1 180.00(5) . 37 ?
Te1 K2 Te1 89.16(4) . 45 ?
Te1 K2 Te1 90.84(4) 37 45 ?
Te1 K2 Te1 90.84(4) . 9 ?
Te1 K2 Te1 89.16(4) 37 9 ?
Te1 K2 Te1 180.00(6) 45 9 ?
Te1 K2 Te1 89.16(4) . 41 ?
Te1 K2 Te1 90.84(4) 37 41 ?
Te1 K2 Te1 90.84(4) 45 41 ?
Te1 K2 Te1 89.16(4) 9 41 ?
Te1 K2 Te1 90.84(4) . 5 ?
Te1 K2 Te1 89.16(4) 37 5 ?
Te1 K2 Te1 89.16(4) 45 5 ?
Te1 K2 Te1 90.84(4) 9 5 ?
Te1 K2 Te1 180.0 41 5 ?
K5 K2 K5 180.0(4) 37 . ?
Te1 K2 K4 53.46(10) . . ?
Te1 K2 K4 126.54(10) 37 . ?
Te1 K2 K4 52.62(9) 45 . ?
Te1 K2 K4 127.38(9) 9 . ?
Te1 K2 K4 57.60(10) 41 . ?
Te1 K2 K4 122.40(10) 5 . ?
K5 K2 K4 71.29(10) 37 . ?
K5 K2 K4 108.71(10) . . ?
Te1 K2 K4 126.54(10) . 37 ?
Te1 K2 K4 53.46(10) 37 37 ?
Te1 K2 K4 127.38(9) 45 37 ?
Te1 K2 K4 52.62(9) 9 37 ?
Te1 K2 K4 122.40(10) 41 37 ?
Te1 K2 K4 57.60(10) 5 37 ?
K5 K2 K4 108.71(10) 37 37 ?
K5 K2 K4 71.29(10) . 37 ?
K4 K2 K4 180.0 . 37 ?
Te1 K2 K4 127.38(9) . 5 ?
Te1 K2 K4 52.62(9) 37 5 ?
Te1 K2 K4 57.60(10) 45 5 ?
Te1 K2 K4 122.40(10) 9 5 ?
Te1 K2 K4 126.54(10) 41 5 ?
Te1 K2 K4 53.46(10) 5 5 ?
K5 K2 K4 71.29(10) 37 5 ?
K5 K2 K4 108.71(10) . 5 ?
K4 K2 K4 110.22(10) . 5 ?
K4 K2 K4 69.78(10) 37 5 ?
Te1 K2 K4 52.62(9) . 41 ?
Te1 K2 K4 127.38(9) 37 41 ?
Te1 K2 K4 122.40(10) 45 41 ?
Te1 K2 K4 57.60(10) 9 41 ?
Te1 K2 K4 53.46(10) 41 41 ?
Te1 K2 K4 126.54(10) 5 41 ?
K5 K2 K4 108.71(10) 37 41 ?
K5 K2 K4 71.29(10) . 41 ?
K4 K2 K4 69.78(10) . 41 ?
K4 K2 K4 110.22(10) 37 41 ?
K4 K2 K4 180.00(15) 5 41 ?
Te1 K3 Te1 80.1(2) . 27_655 ?
Te1 K3 Te4 172.1(3) . 11_665 ?
Te1 K3 Te4 103.97(5) 27_655 11_665 ?
Te1 K3 Te4 103.97(5) . 9 ?
Te1 K3 Te4 172.1(3) 27_655 9 ?
Te4 K3 Te4 71.19(18) 11_665 9 ?
Te1 K3 In2 124.6(2) . 9 ?
Te1 K3 In2 124.6(2) 27_655 9 ?
Te4 K3 In2 47.53(13) 11_665 9 ?
Te4 K3 In2 47.53(13) 9 9 ?
Te1 K3 Te2 92.7(2) . 9 ?
Te1 K3 Te2 92.7(2) 27_655 9 ?
Te4 K3 Te2 80.44(19) 11_665 9 ?
Te4 K3 Te2 80.44(19) 9 9 ?
In2 K3 Te2 44.36(15) 9 9 ?
Te1 K3 In1 43.73(11) . . ?
Te1 K3 In1 43.73(11) 27_655 . ?
Te4 K3 In1 142.97(12) 11_665 . ?
Te4 K3 In1 142.97(12) 9 . ?
In2 K3 In1 157.1(3) 9 . ?
Te2 K3 In1 112.8(3) 9 . ?
Te1 K3 K5 119.2(2) . 27_655 ?
Te1 K3 K5 56.15(19) 27_655 27_655 ?
Te4 K3 K5 68.45(10) 11_665 27_655 ?
Te4 K3 K5 125.3(3) 9 27_655 ?
In2 K3 K5 115.13(15) 9 27_655 ?
Te2 K3 K5 125.76(19) 9 27_655 ?
In1 K3 K5 76.40(17) . 27_655 ?
Te1 K3 K5 56.2(2) . . ?
Te1 K3 K5 119.2(2) 27_655 . ?
Te4 K3 K5 125.3(3) 11_665 . ?
Te4 K3 K5 68.45(10) 9 . ?
In2 K3 K5 115.13(15) 9 . ?
Te2 K3 K5 125.76(19) 9 . ?
In1 K3 K5 76.40(17) . . ?
K5 K3 K5 108.5(4) 27_655 . ?
Te1 K3 K1 54.69(15) . . ?
Te1 K3 K1 54.69(15) 27_655 . ?
Te4 K3 K1 122.1(2) 11_665 . ?
Te4 K3 K1 122.1(2) 9 . ?
In2 K3 K1 96.9(3) 9 . ?
Te2 K3 K1 52.54(18) 9 . ?
In1 K3 K1 60.22(17) . . ?
K5 K3 K1 110.3(2) 27_655 . ?
K5 K3 K1 110.3(2) . . ?
Te1 K3 K4 53.10(12) . 41 ?
Te1 K3 K4 114.5(3) 27_655 41 ?
Te4 K3 K4 119.1(3) 11_665 41 ?
Te4 K3 K4 64.43(13) 9 41 ?
In2 K3 K4 71.68(17) 9 41 ?
Te2 K3 K4 53.53(15) 9 41 ?
In1 K3 K4 94.82(18) . 41 ?
K5 K3 K4 170.3(3) 27_655 41 ?
K5 K3 K4 72.91(17) . 41 ?
K1 K3 K4 60.85(17) . 41 ?
Te1 K3 K4 114.5(3) . 19 ?
Te1 K3 K4 53.10(12) 27_655 19 ?
Te4 K3 K4 64.43(13) 11_665 19 ?
Te4 K3 K4 119.1(3) 9 19 ?
In2 K3 K4 71.68(17) 9 19 ?
Te2 K3 K4 53.53(15) 9 19 ?
In1 K3 K4 94.82(18) . 19 ?
K5 K3 K4 72.91(17) 27_655 19 ?
K5 K3 K4 170.3(3) . 19 ?
K1 K3 K4 60.85(17) . 19 ?
K4 K3 K4 104.1(3) 41 19 ?
O1 K4 Te1 125.9(5) . 45 ?
O1 K4 Te3 77.5(5) . 41 ?
Te1 K4 Te3 156.5(2) 45 41 ?
O1 K4 Te1 78.5(4) . . ?
Te1 K4 Te1 86.09(15) 45 . ?
Te3 K4 Te1 103.42(17) 41 . ?
O1 K4 Te2 68.4(4) . 41 ?
Te1 K4 Te2 92.76(16) 45 41 ?
Te3 K4 Te2 94.09(16) 41 41 ?
Te1 K4 Te2 138.0(2) . 41 ?
O1 K4 In1 120.9(5) . 41 ?
Te1 K4 In1 112.87(19) 45 41 ?
Te3 K4 In1 43.60(10) 41 41 ?
Te1 K4 In1 113.35(18) . 41 ?
Te2 K4 In1 105.69(18) 41 41 ?
O1 K4 Te1 142.3(5) . 41 ?
Te1 K4 Te1 84.04(14) 45 41 ?
Te3 K4 Te1 76.23(14) 41 41 ?
Te1 K4 Te1 81.91(14) . 41 ?
Te2 K4 Te1 139.8(2) 41 41 ?
In1 K4 Te1 42.16(9) 41 41 ?
O1 K4 K1 43.5(4) . . ?
Te1 K4 K1 142.2(2) 45 . ?
Te3 K4 K1 55.48(15) 41 . ?
Te1 K4 K1 57.44(16) . . ?
Te2 K4 K1 107.3(2) 41 . ?
In1 K4 K1 92.56(17) 41 . ?
Te1 K4 K1 98.99(18) 41 . ?
O1 K4 K3 121.1(5) . 45 ?
Te1 K4 K3 52.45(15) 45 45 ?
Te3 K4 K3 116.0(2) 41 45 ?
Te1 K4 K3 138.5(2) . 45 ?
Te2 K4 K3 54.27(15) 41 45 ?
In1 K4 K3 88.6(2) 41 45 ?
Te1 K4 K3 94.64(19) 41 45 ?
K1 K4 K3 160.9(2) . 45 ?
O1 K4 K1 76.4(4) . 45 ?
Te1 K4 K1 53.94(13) 45 45 ?
Te3 K4 K1 143.3(2) 41 45 ?
Te1 K4 K1 96.25(19) . 45 ?
Te2 K4 K1 52.14(13) 41 45 ?
In1 K4 K1 147.5(2) 41 45 ?
Te1 K4 K1 137.89(19) 41 45 ?
K1 K4 K1 115.4(2) . 45 ?
K3 K4 K1 59.50(17) 45 45 ?
O1 K4 K2 128.3(5) . . ?
Te1 K4 K2 51.09(8) 45 . ?
Te3 K4 K2 119.50(18) 41 . ?
Te1 K4 K2 50.89(9) . . ?
Te2 K4 K2 143.83(17) 41 . ?
In1 K4 K2 91.94(14) 41 . ?
Te1 K4 K2 49.84(8) 41 . ?
K1 K4 K2 103.03(19) . . ?
K3 K4 K2 95.94(17) 45 . ?
K1 K4 K2 97.01(15) 45 . ?
O1 K4 K6 47.3(4) . 41 ?
Te1 K4 K6 143.4(2) 45 41 ?
Te3 K4 K6 48.41(15) 41 41 ?
Te1 K4 K6 119.5(2) . 41 ?
Te2 K4 K6 50.60(17) 41 41 ?
In1 K4 K6 82.38(14) 41 41 ?
Te1 K4 K6 122.77(19) 41 41 ?
K1 K4 K6 64.1(2) . 41 ?
K3 K4 K6 97.3(2) 45 41 ?
K1 K4 K6 94.9(2) 45 41 ?
K2 K4 K6 165.5(2) . 41 ?
Te1 K5 Te1 86.5(3) . 9 ?
Te1 K5 Te1 86.5(3) . 5 ?
Te1 K5 Te1 86.5(3) 9 5 ?
Te1 K5 K3 54.01(13) . . ?
Te1 K5 K3 101.66(15) 9 . ?
Te1 K5 K3 138.5(3) 5 . ?
Te1 K5 K3 138.5(3) . 9 ?
Te1 K5 K3 54.01(13) 9 9 ?
Te1 K5 K3 101.66(15) 5 9 ?
K3 K5 K3 116.19(15) . 9 ?
Te1 K5 K3 101.66(15) . 5 ?
Te1 K5 K3 138.5(3) 9 5 ?
Te1 K5 K3 54.01(13) 5 5 ?
K3 K5 K3 116.19(15) . 5 ?
K3 K5 K3 116.19(15) 9 5 ?
Te1 K5 K2 52.31(18) . . ?
Te1 K5 K2 52.31(18) 9 . ?
Te1 K5 K2 52.31(18) 5 . ?
K3 K5 K2 101.4(2) . . ?
K3 K5 K2 101.4(2) 9 . ?
K3 K5 K2 101.4(2) 5 . ?
Te1 K5 K4 50.17(14) . 45 ?
Te1 K5 K4 108.1(3) 9 45 ?
Te1 K5 K4 45.54(12) 5 45 ?
K3 K5 K4 93.96(17) . 45 ?
K3 K5 K4 146.5(3) 9 45 ?
K3 K5 K4 55.33(15) 5 45 ?
K2 K5 K4 55.80(17) . 45 ?
Te1 K5 K4 108.1(3) . 37 ?
Te1 K5 K4 45.54(12) 9 37 ?
Te1 K5 K4 50.17(14) 5 37 ?
K3 K5 K4 146.5(3) . 37 ?
K3 K5 K4 55.33(15) 9 37 ?
K3 K5 K4 93.96(17) 5 37 ?
K2 K5 K4 55.80(17) . 37 ?
K4 K5 K4 91.5(2) 45 37 ?
Te1 K5 K4 45.54(12) . 41 ?
Te1 K5 K4 50.17(14) 9 41 ?
Te1 K5 K4 108.1(3) 5 41 ?
K3 K5 K4 55.33(15) . 41 ?
K3 K5 K4 93.96(17) 9 41 ?
K3 K5 K4 146.5(3) 5 41 ?
K2 K5 K4 55.80(17) . 41 ?
K4 K5 K4 91.5(2) 45 41 ?
K4 K5 K4 91.5(2) 37 41 ?
Te3 K6 Te3 72.3(3) 2_655 . ?
Te3 K6 Te2 139.91(17) 2_655 27_655 ?
Te3 K6 Te2 93.44(7) . 27_655 ?
Te3 K6 Te2 93.44(7) 2_655 3_556 ?
Te3 K6 Te2 139.91(17) . 3_556 ?
Te2 K6 Te2 118.6(4) 27_655 3_556 ?
Te3 K6 Te2 93.44(7) 2_655 25_656 ?
Te3 K6 Te2 139.91(17) . 25_656 ?
Te2 K6 Te2 73.40(17) 27_655 25_656 ?
Te2 K6 Te2 76.33(19) 3_556 25_656 ?
Te3 K6 Te2 139.91(17) 2_655 . ?
Te3 K6 Te2 93.44(7) . . ?
Te2 K6 Te2 76.33(19) 27_655 . ?
Te2 K6 Te2 73.40(17) 3_556 . ?
Te2 K6 Te2 118.6(4) 25_656 . ?
Te3 K6 K6 143.86(13) 2_655 25_656 ?
Te3 K6 K6 143.86(13) . 25_656 ?
Te2 K6 K6 59.28(18) 27_655 25_656 ?
Te2 K6 K6 59.28(17) 3_556 25_656 ?
Te2 K6 K6 59.28(18) 25_656 25_656 ?
Te2 K6 K6 59.28(18) . 25_656 ?
Te3 K6 In2 153.1(3) 2_655 . ?
Te3 K6 In2 80.86(7) . . ?
Te2 K6 In2 40.14(8) 27_655 . ?
Te2 K6 In2 107.5(3) 3_556 . ?
Te2 K6 In2 107.5(3) 25_656 . ?
Te2 K6 In2 40.14(8) . . ?
K6 K6 In2 62.99(16) 25_656 . ?
Te3 K6 In2 80.86(7) 2_655 25_656 ?
Te3 K6 In2 153.1(3) . 25_656 ?
Te2 K6 In2 107.5(3) 27_655 25_656 ?
Te2 K6 In2 40.14(8) 3_556 25_656 ?
Te2 K6 In2 40.14(8) 25_656 25_656 ?
Te2 K6 In2 107.5(3) . 25_656 ?
K6 K6 In2 62.99(16) 25_656 25_656 ?
In2 K6 In2 126.0(3) . 25_656 ?
Te3 K6 K1 48.78(15) 2_655 45 ?
Te3 K6 K1 48.78(15) . 45 ?
Te2 K6 K1 140.72(17) 27_655 45 ?
Te2 K6 K1 93.42(12) 3_556 45 ?
Te2 K6 K1 140.72(17) 25_656 45 ?
Te2 K6 K1 93.42(12) . 45 ?
K6 K6 K1 144.68(13) 25_656 45 ?
In2 K6 K1 111.75(11) . 45 ?
In2 K6 K1 111.75(11) 25_656 45 ?
Te3 K6 K1 48.78(15) 2_655 47_545 ?
Te3 K6 K1 48.78(15) . 47_545 ?
Te2 K6 K1 93.42(12) 27_655 47_545 ?
Te2 K6 K1 140.72(17) 3_556 47_545 ?
Te2 K6 K1 93.42(12) 25_656 47_545 ?
Te2 K6 K1 140.72(17) . 47_545 ?
K6 K6 K1 144.68(13) 25_656 47_545 ?
In2 K6 K1 111.75(11) . 47_545 ?
In2 K6 K1 111.75(11) 25_656 47_545 ?
K1 K6 K1 70.6(3) 45 47_545 ?
Te3 K6 K4 49.13(11) 2_655 22_545 ?
Te3 K6 K4 98.2(2) . 22_545 ?
Te2 K6 K4 167.7(3) 27_655 22_545 ?
Te2 K6 K4 49.18(9) 3_556 22_545 ?
Te2 K6 K4 99.69(11) 25_656 22_545 ?
Te2 K6 K4 98.91(10) . 22_545 ?
K6 K6 K4 108.44(17) 25_656 22_545 ?
In2 K6 K4 138.27(11) . 22_545 ?
In2 K6 K4 62.68(9) 25_656 22_545 ?
K1 K6 K4 50.01(13) 45 22_545 ?
K1 K6 K4 97.3(2) 47_545 22_545 ?
K1 O1 K4 82.8(4) . 27_655 ?
K1 O1 K4 82.8(4) . . ?
K4 O1 K4 165.5(8) 27_655 . ?

loop_
_geom_bond_atom_site_label_1
_geom_bond_atom_site_label_2
_geom_bond_distance
_geom_bond_site_symmetry_2
_geom_bond_publ_flag
In1 Te1 2.758(2) . ?
In1 Te1 2.758(2) 27_655 ?
In1 Te3 2.762(4) . ?
In1 Te4 2.848(4) . ?
In2 Te2 2.729(4) . ?
In2 Te2 2.729(4) 27_655 ?
In2 Te4 2.870(5) 26_556 ?
In2 Te4 2.870(5) . ?
Te1 K2 3.4821(17) . ?
K1 O1 2.74(2) . ?
K2 Te1 3.4821(17) 37 ?
K2 Te1 3.4821(17) 45 ?
K2 Te1 3.4821(17) 9 ?
K2 Te1 3.4821(17) 41 ?
K2 Te1 3.4821(17) 5 ?
K4 O1 3.212(8) . ?
O1 K4 3.212(8) 27_655 ?
